data_4315728
loop_
_publ_author_name
'Kibong Kim'
'Changbum Jo'
'Shanmugam Easwaramoorthi'
'Jooyoung Sung'
'Dong Ho Kim'
'David G. Churchill'

_publ_section_title
;
 Crystallographic, Photophysical, NMR Spectroscopic and Reactivity
 Manifestations of the "8-Heteroaryl Effect" in
 4,4-Difluoro-8-(C4H3X)-4-bora-3a,4a-diaza-s-indacene (X= O, S, Se)
 (BODIPY) Systems
;
_journal_name_full 'Inorganic Chemistry'
_journal_page_first 4881
_journal_page_last 4894
_journal_paper_doi 10.1021/ic902467h
_journal_volume 49
_journal_year 2010
_chemical_formula_moiety 'C13 H9 B F2 N2 O'
_chemical_formula_sum 'C13 H9 B F2 N2 O'
_chemical_formula_weight 258.03
_chemical_name_systematic
;
 ?
;
_space_group_IT_number 14
_symmetry_cell_setting monoclinic
_symmetry_space_group_name_Hall '-P 2ybc'
_symmetry_space_group_name_H-M 'P 1 21/c 1'
_atom_sites_solution_hydrogens geom
_atom_sites_solution_primary direct
_atom_sites_solution_secondary difmap
_audit_creation_method SHELXL-97
_cell_angle_alpha 90.000(5)
_cell_angle_beta 92.305(5)
_cell_angle_gamma 90.000(5)
_cell_formula_units_Z 8
_cell_length_a 7.465(5)
_cell_length_b 19.329(5)
_cell_length_c 16.278(5)
_cell_measurement_temperature 293(2)
_cell_volume 2346.9(18)
_computing_structure_refinement 'SHELXL-97 (Sheldrick, 2008)'
_diffrn_ambient_temperature 293(2)
_diffrn_measured_fraction_theta_full 0.975
_diffrn_measured_fraction_theta_max 0.975
_diffrn_radiation_monochromator graphite
_diffrn_radiation_source 'fine-focus sealed tube'
_diffrn_radiation_type MoK\a
_diffrn_radiation_wavelength 0.71073
_diffrn_reflns_av_R_equivalents 0.0305
_diffrn_reflns_av_sigmaI/netI 0.0292
_diffrn_reflns_limit_h_max 7
_diffrn_reflns_limit_h_min -5
_diffrn_reflns_limit_k_max 16
_diffrn_reflns_limit_k_min -18
_diffrn_reflns_limit_l_max 14
_diffrn_reflns_limit_l_min -15
_diffrn_reflns_number 9879
_diffrn_reflns_theta_full 19.80
_diffrn_reflns_theta_max 19.80
_diffrn_reflns_theta_min 1.64
_exptl_absorpt_coefficient_mu 0.115
_exptl_crystal_density_diffrn 1.461
_exptl_crystal_density_method 'not measured'
_exptl_crystal_F_000 1056
_refine_diff_density_max 0.117
_refine_diff_density_min -0.165
_refine_diff_density_rms 0.033
_refine_ls_extinction_coef 0.0019(4)
_refine_ls_extinction_expression Fc^*^=kFc[1+0.001xFc^2^\l^3^/sin(2\q)]^-1/4^
_refine_ls_extinction_method SHELXL
_refine_ls_goodness_of_fit_ref 1.040
_refine_ls_hydrogen_treatment mixed
_refine_ls_matrix_type full
_refine_ls_number_parameters 344
_refine_ls_number_reflns 2077
_refine_ls_number_restraints 0
_refine_ls_restrained_S_all 1.040
_refine_ls_R_factor_all 0.0646
_refine_ls_R_factor_gt 0.0379
_refine_ls_shift/su_max 0.000
_refine_ls_shift/su_mean 0.000
_refine_ls_structure_factor_coef Fsqd
_refine_ls_weighting_details 'calc w=1/[\s^2^(Fo^2^)+(0.0526P)^2^+0.5379P] where P=(Fo^2^+2Fc^2^)/3'
_refine_ls_weighting_scheme calc
_refine_ls_wR_factor_gt 0.0887
_refine_ls_wR_factor_ref 0.1033
_reflns_number_gt 1483
_reflns_number_total 2077
_reflns_threshold_expression >2\s(I)
_cod_data_source_file ic902467h_si_003.cif
_cod_data_source_block 2009_09_11a_0m
_cod_depositor_comments
;
The following automatic conversions were performed:

'_symmetry_cell_setting' value 'Monoclinic' changed to 'monoclinic'
according to the built-in table from CIF Core dictionary named
'cif_core.dic' version 2.4.1 from 2010-06-29.

Automatic conversion script
Id: cif_fix_values 1646 2011-03-28 12:23:43Z adriana 
;
_cod_database_code 4315728

loop_
_symmetry_equiv_pos_as_xyz
'x, y, z'
'-x, y+1/2, -z+1/2'
'-x, -y, -z'
'x, -y-1/2, z-1/2'

loop_
_atom_site_label
_atom_site_type_symbol
_atom_site_fract_x
_atom_site_fract_y
_atom_site_fract_z
_atom_site_U_iso_or_equiv
_atom_site_adp_type
_atom_site_occupancy
_atom_site_symmetry_multiplicity
_atom_site_calc_flag
_atom_site_refinement_flags
_atom_site_disorder_assembly
_atom_site_disorder_group
F2 F -0.3967(3) -0.05005(10) 0.38034(13) 0.1014(8) Uani 1 1 d . . .
F1 F -0.6908(3) -0.05872(9) 0.34513(13) 0.1013(8) Uani 1 1 d . . .
O1 O -0.4736(3) 0.15755(13) 0.0922(2) 0.0850(8) Uani 1 1 d . . .
N2 N -0.5626(3) 0.05429(14) 0.35617(19) 0.0519(7) Uani 1 1 d . . .
N1 N -0.4898(3) -0.02157(16) 0.24240(17) 0.0578(8) Uani 1 1 d . . .
F4 F 0.0886(4) 0.30133(12) 0.42551(15) 0.1388(11) Uani 1 1 d . . .
C6 C -0.5379(4) 0.11153(18) 0.3067(2) 0.0477(8) Uani 1 1 d . . .
C13 C -0.4373(5) 0.2220(3) 0.0618(3) 0.0934(14) Uani 1 1 d . . .
H354 H -0.4387 0.2334 0.0063 0.112 Uiso 1 1 calc R . .
F3 F -0.2040(4) 0.30860(13) 0.38430(16) 0.1488(11) Uani 1 1 d . . .
O4 O 0.0251(3) 0.12238(15) 0.1091(2) 0.1000(9) Uani 1 1 d . . .
N3 N -0.0645(3) 0.19767(17) 0.3861(2) 0.0650(8) Uani 1 1 d . . .
N4 N 0.0114(3) 0.28404(19) 0.2835(2) 0.0678(9) Uani 1 1 d . . .
C013 C 0.0080(4) 0.16238(19) 0.2492(2) 0.0518(9) Uani 1 1 d . . .
C10 C -0.4558(4) 0.16280(19) 0.1764(3) 0.0523(9) Uani 1 1 d . . .
C015 C -0.0471(4) 0.1459(2) 0.3281(2) 0.0566(9) Uani 1 1 d . . .
C016 C 0.0746(6) 0.0613(3) 0.0702(3) 0.1050(16) Uani 1 1 d . . .
H016 H 0.0816 0.0554 0.0137 0.126 Uiso 1 1 calc R . .
C5 C -0.4829(4) 0.10295(18) 0.2260(2) 0.0466(8) Uani 1 1 d . . .
C11 C -0.4098(4) 0.2278(2) 0.1956(2) 0.0562(9) Uani 1 1 d . . .
H18 H -0.3880 0.2452 0.2484 0.067 Uiso 1 1 calc R . .
C7 C -0.5864(4) 0.17015(18) 0.3518(2) 0.0585(10) Uani 1 1 d . . .
H019 H -0.5854 0.2157 0.3336 0.070 Uiso 1 1 calc R . .
C020 C 0.0871(4) 0.0427(2) 0.2026(2) 0.0532(9) Uani 1 1 d . . .
H020 H 0.1041 0.0206 0.2530 0.064 Uiso 1 1 calc R . .
C021 C 0.0371(4) 0.1076(2) 0.1914(3) 0.0613(10) Uani 1 1 d . . .
C022 C 0.0394(4) 0.2315(2) 0.2279(2) 0.0556(9) Uani 1 1 d . . .
C8 C -0.6352(4) 0.1478(2) 0.4274(2) 0.0679(11) Uani 1 1 d . . .
H023 H -0.6719 0.1754 0.4704 0.082 Uiso 1 1 calc R . .
C4 C -0.4571(4) 0.03614(18) 0.1940(2) 0.0514(9) Uani 1 1 d . . .
C025 C -0.0896(4) 0.0830(2) 0.3653(3) 0.0749(11) Uani 1 1 d . . .
H025 H -0.0914 0.0397 0.3402 0.090 Uiso 1 1 calc R . .
C9 C -0.6199(4) 0.0770(2) 0.4281(2) 0.0639(10) Uani 1 1 d . . .
H026 H -0.6457 0.0488 0.4724 0.077 Uiso 1 1 calc R . .
C027 C 0.1100(5) 0.0134(2) 0.1260(4) 0.0966(16) Uani 1 1 d . . .
H027 H 0.1441 -0.0320 0.1159 0.116 Uiso 1 1 calc R . .
C3 C -0.4031(4) 0.0118(2) 0.1180(2) 0.0715(11) Uani 1 1 d . . .
H028 H -0.3713 0.0389 0.0737 0.086 Uiso 1 1 calc R . .
C12 C -0.4004(5) 0.2650(2) 0.1222(4) 0.0864(14) Uani 1 1 d . . .
H029 H -0.3729 0.3117 0.1172 0.104 Uiso 1 1 calc R . .
C1 C -0.4595(5) -0.07776(19) 0.1971(3) 0.0789(12) Uani 1 1 d . . .
H030 H -0.4729 -0.1231 0.2150 0.095 Uiso 1 1 calc R . .
C031 C -0.1123(5) 0.1673(3) 0.4560(3) 0.0865(13) Uani 1 1 d . . .
H031 H -0.1320 0.1905 0.5048 0.104 Uiso 1 1 calc R . .
C032 C -0.1280(5) 0.0966(3) 0.4450(3) 0.0903(13) Uani 1 1 d . . .
H032 H -0.1589 0.0644 0.4845 0.108 Uiso 1 1 calc R . .
C033 C 0.1017(4) 0.2621(2) 0.1563(2) 0.0727(11) Uani 1 1 d . . .
H033 H 0.1334 0.2391 0.1089 0.087 Uiso 1 1 calc R . .
C2 C -0.4055(5) -0.0591(2) 0.1202(3) 0.0864(12) Uani 1 1 d . . .
H034 H -0.3762 -0.0889 0.0780 0.104 Uiso 1 1 calc R . .
B1 B -0.5361(6) -0.0209(2) 0.3330(3) 0.0668(12) Uani 1 1 d . . .
C036 C 0.0520(5) 0.3440(2) 0.2475(4) 0.0919(13) Uani 1 1 d . . .
H036 H 0.0441 0.3873 0.2720 0.110 Uiso 1 1 calc R . .
C241 C 0.1072(5) 0.3322(3) 0.1690(3) 0.0937(13) Uani 1 1 d . . .
H241 H 0.1417 0.3656 0.1316 0.112 Uiso 1 1 calc R . .
B2 B -0.0431(7) 0.2754(3) 0.3723(4) 0.0857(15) Uani 1 1 d . . .

loop_
_atom_site_aniso_label
_atom_site_aniso_U_11
_atom_site_aniso_U_22
_atom_site_aniso_U_33
_atom_site_aniso_U_23
_atom_site_aniso_U_13
_atom_site_aniso_U_12
F2 0.142(2) 0.0937(16) 0.0678(16) 0.0112(12) -0.0085(14) 0.0455(14)
F1 0.1294(19) 0.0690(14) 0.1082(19) 0.0063(12) 0.0384(15) -0.0298(13)
O1 0.102(2) 0.083(2) 0.070(2) 0.0167(17) 0.0074(16) -0.0028(14)
N2 0.0557(17) 0.057(2) 0.043(2) 0.0024(19) 0.0033(15) -0.0002(14)
N1 0.0710(19) 0.0485(19) 0.054(2) -0.005(2) 0.0038(15) 0.0010(15)
F4 0.220(3) 0.1081(19) 0.086(2) -0.0272(15) -0.024(2) -0.0359(19)
C6 0.045(2) 0.047(2) 0.051(3) 0.003(2) -0.0007(18) -0.0006(16)
C13 0.117(4) 0.076(3) 0.089(4) 0.047(3) 0.022(3) 0.003(3)
F3 0.180(3) 0.137(2) 0.135(2) 0.0161(17) 0.075(2) 0.085(2)
O4 0.112(2) 0.102(2) 0.085(3) -0.008(2) -0.0037(19) -0.0213(18)
N3 0.0561(19) 0.091(3) 0.048(2) -0.004(2) 0.0073(16) 0.0044(16)
N4 0.069(2) 0.061(2) 0.074(3) -0.005(2) 0.0064(18) 0.0012(17)
C013 0.040(2) 0.064(3) 0.050(3) -0.003(2) -0.0044(18) -0.0014(17)
C10 0.051(2) 0.060(3) 0.046(3) 0.010(2) 0.0038(18) -0.0013(18)
C015 0.048(2) 0.070(3) 0.051(3) 0.002(3) -0.003(2) -0.0032(19)
C016 0.114(4) 0.115(4) 0.087(4) -0.056(4) 0.021(3) -0.034(3)
C5 0.0386(19) 0.051(3) 0.049(3) 0.004(2) -0.0011(17) -0.0029(16)
C11 0.056(2) 0.055(3) 0.058(3) 0.006(2) 0.0128(19) -0.0043(18)
C7 0.055(2) 0.055(2) 0.066(3) -0.003(2) 0.005(2) -0.0053(17)
C020 0.061(2) 0.053(3) 0.046(3) -0.008(2) -0.0041(18) 0.0013(18)
C021 0.058(2) 0.080(4) 0.045(3) -0.007(3) -0.0090(19) -0.009(2)
C022 0.049(2) 0.061(3) 0.057(3) -0.001(3) -0.0004(19) -0.0033(18)
C8 0.062(2) 0.080(3) 0.062(3) -0.019(2) 0.005(2) -0.007(2)
C4 0.052(2) 0.053(3) 0.049(3) 0.006(2) 0.0030(18) -0.0030(17)
C025 0.068(3) 0.087(3) 0.069(3) 0.010(3) -0.001(2) -0.014(2)
C9 0.065(2) 0.077(3) 0.050(3) 0.003(2) 0.001(2) -0.008(2)
C027 0.079(3) 0.073(3) 0.138(5) -0.024(4) 0.005(3) -0.009(2)
C3 0.081(3) 0.074(3) 0.060(3) -0.004(2) 0.014(2) 0.002(2)
C12 0.077(3) 0.060(3) 0.125(4) 0.008(4) 0.027(3) -0.004(2)
C1 0.106(3) 0.052(3) 0.079(3) -0.004(3) 0.009(3) 0.003(2)
C031 0.066(3) 0.136(5) 0.058(3) 0.001(3) 0.011(2) 0.007(3)
C032 0.078(3) 0.116(4) 0.077(4) 0.025(3) 0.009(2) -0.016(3)
C033 0.072(3) 0.076(3) 0.070(3) 0.002(3) 0.008(2) -0.008(2)
C2 0.109(3) 0.070(3) 0.082(4) -0.018(3) 0.018(3) 0.014(2)
B1 0.080(3) 0.058(3) 0.062(4) 0.016(3) 0.001(3) 0.005(3)
C036 0.100(3) 0.061(3) 0.114(5) -0.007(3) 0.000(3) -0.007(2)
C241 0.102(3) 0.080(4) 0.099(4) 0.011(3) 0.014(3) -0.018(2)
B2 0.095(4) 0.078(4) 0.084(5) -0.020(3) 0.012(3) 0.011(3)

loop_
_atom_type_symbol
_atom_type_description
_atom_type_scat_dispersion_real
_atom_type_scat_dispersion_imag
_atom_type_scat_source
H H 0.0000 0.0000 'International Tables Vol C Tables 4.2.6.8 and 6.1.1.4'
C C 0.0033 0.0016 'International Tables Vol C Tables 4.2.6.8 and 6.1.1.4'
N N 0.0061 0.0033 'International Tables Vol C Tables 4.2.6.8 and 6.1.1.4'
O O 0.0106 0.0060 'International Tables Vol C Tables 4.2.6.8 and 6.1.1.4'
F F 0.0171 0.0103 'International Tables Vol C Tables 4.2.6.8 and 6.1.1.4'
B B 0.0013 0.0007 'International Tables Vol C Tables 4.2.6.8 and 6.1.1.4'

loop_
_geom_angle_atom_site_label_1
_geom_angle_atom_site_label_2
_geom_angle_atom_site_label_3
_geom_angle
_geom_angle_site_symmetry_1
_geom_angle_site_symmetry_3
_geom_angle_publ_flag
C13 O1 C10 106.3(3) . . ?
C9 N2 C6 107.6(3) . . ?
C9 N2 B1 125.6(3) . . ?
C6 N2 B1 126.8(3) . . ?
C1 N1 C4 107.5(3) . . ?
C1 N1 B1 126.1(3) . . ?
C4 N1 B1 126.2(3) . . ?
N2 C6 C5 120.1(3) . . ?
N2 C6 C7 107.3(3) . . ?
C5 C6 C7 132.6(4) . . ?
C12 C13 O1 110.2(4) . . ?
C021 O4 C016 105.0(3) . . ?
C031 N3 C015 107.3(3) . . ?
C031 N3 B2 126.0(4) . . ?
C015 N3 B2 126.6(4) . . ?
C036 N4 C022 107.8(3) . . ?
C036 N4 B2 125.7(4) . . ?
C022 N4 B2 126.4(4) . . ?
C015 C013 C022 120.1(3) . . ?
C015 C013 C021 119.3(4) . . ?
C022 C013 C021 120.5(4) . . ?
C11 C10 O1 108.5(3) . . ?
C11 C10 C5 132.0(4) . . ?
O1 C10 C5 119.6(4) . . ?
N3 C015 C025 107.7(3) . . ?
N3 C015 C013 119.9(4) . . ?
C025 C015 C013 132.3(4) . . ?
C027 C016 O4 109.4(4) . . ?
C6 C5 C4 120.3(3) . . ?
C6 C5 C10 119.2(3) . . ?
C4 C5 C10 120.5(3) . . ?
C10 C11 C12 107.7(4) . . ?
C8 C7 C6 107.4(3) . . ?
C021 C020 C027 108.1(4) . . ?
C020 C021 O4 109.9(3) . . ?
C020 C021 C013 131.2(5) . . ?
O4 C021 C013 118.8(4) . . ?
N4 C022 C033 107.4(3) . . ?
N4 C022 C013 120.5(4) . . ?
C033 C022 C013 132.2(4) . . ?
C7 C8 C9 107.3(3) . . ?
N1 C4 C3 107.1(3) . . ?
N1 C4 C5 119.7(3) . . ?
C3 C4 C5 133.2(4) . . ?
C032 C025 C015 107.7(4) . . ?
N2 C9 C8 110.5(3) . . ?
C016 C027 C020 107.7(4) . . ?
C2 C3 C4 108.0(3) . . ?
C13 C12 C11 107.4(4) . . ?
N1 C1 C2 110.5(3) . . ?
N3 C031 C032 110.3(4) . . ?
C025 C032 C031 107.0(4) . . ?
C241 C033 C022 107.5(4) . . ?
C3 C2 C1 106.9(3) . . ?
F1 B1 F2 108.5(3) . . ?
F1 B1 N2 110.6(3) . . ?
F2 B1 N2 110.7(3) . . ?
F1 B1 N1 110.7(3) . . ?
F2 B1 N1 109.8(3) . . ?
N2 B1 N1 106.5(3) . . ?
N4 C036 C241 110.2(4) . . ?
C033 C241 C036 107.1(4) . . ?
F4 B2 F3 110.1(4) . . ?
F4 B2 N4 110.2(4) . . ?
F3 B2 N4 110.4(4) . . ?
F4 B2 N3 109.9(4) . . ?
F3 B2 N3 109.8(4) . . ?
N4 B2 N3 106.3(4) . . ?

loop_
_geom_bond_atom_site_label_1
_geom_bond_atom_site_label_2
_geom_bond_distance
_geom_bond_site_symmetry_2
_geom_bond_publ_flag
F2 B1 1.388(4) . ?
F1 B1 1.388(4) . ?
O1 C13 1.371(4) . ?
O1 C10 1.375(4) . ?
N2 C9 1.337(4) . ?
N2 C6 1.385(4) . ?
N2 B1 1.517(5) . ?
N1 C1 1.337(4) . ?
N1 C4 1.393(4) . ?
N1 B1 1.529(5) . ?
F4 B2 1.378(5) . ?
C6 C5 1.401(4) . ?
C6 C7 1.405(4) . ?
C13 C12 1.309(5) . ?
F3 B2 1.382(5) . ?
O4 C021 1.370(4) . ?
O4 C016 1.396(5) . ?
N3 C031 1.341(4) . ?
N3 C015 1.385(4) . ?
N3 B2 1.528(5) . ?
N4 C036 1.338(4) . ?
N4 C022 1.382(4) . ?
N4 B2 1.526(6) . ?
C013 C015 1.401(4) . ?
C013 C022 1.403(4) . ?
C013 C021 1.439(5) . ?
C10 C11 1.337(4) . ?
C10 C5 1.430(4) . ?
C015 C025 1.400(4) . ?
C016 C027 1.317(5) . ?
C5 C4 1.409(4) . ?
C11 C12 1.400(5) . ?
C7 C8 1.368(4) . ?
C020 C021 1.319(4) . ?
C020 C027 1.386(5) . ?
C022 C033 1.403(4) . ?
C8 C9 1.373(4) . ?
C4 C3 1.398(4) . ?
C025 C032 1.366(5) . ?
C3 C2 1.370(4) . ?
C1 C2 1.378(5) . ?
C031 C032 1.383(5) . ?
C033 C241 1.371(5) . ?
C036 C241 1.378(5) . ?
